data_7714458
loop_
_publ_author_name
'Panda, Suvam Kumar'
'Rai, Ankit'
'Singh, Akhilesh Kumar'

_publ_section_title
;
 Study of paraCEST response on six-coordinated Co(II) and Ni(II) complexes
 of a pyridine-tetraamide-based ligand
;
_journal_name_full 'Dalton Transactions'
_journal_paper_doi 10.1039/D3DT02283H
_journal_year 2023
_chemical_formula_sum 'C15 H24 Co N9 O10.5'
_chemical_formula_weight 557.36
_space_group_crystal_system triclinic
_space_group_IT_number 2
_space_group_name_Hall '-P 1'
_space_group_name_H-M_alt 'P -1'
_atom_sites_solution_hydrogens mixed
_audit_creation_method SHELXL-2018/3
_audit_update_record
;
2023-06-17 deposited with the CCDC.	2023-11-13 downloaded from the CCDC.
;
_cell_angle_alpha 82.801(9)
_cell_angle_beta 67.950(9)
_cell_angle_gamma 71.802(9)
_cell_formula_units_Z 2
_cell_length_a 9.863(3)
_cell_length_b 10.865(3)
_cell_length_c 12.144(4)
_cell_measurement_reflns_used 17032
_cell_measurement_temperature 293(2)
_cell_measurement_theta_max 27.930
_cell_measurement_theta_min 1.809
_cell_volume 1145.8(6)
_computing_structure_refinement 'SHELXL-2018/3 (Sheldrick, 2018)'
_computing_structure_solution 'SHELXT 2014/5 (Sheldrick, 2014)'
_diffrn_ambient_temperature 293(2)
_diffrn_measured_fraction_theta_full 0.995
_diffrn_measured_fraction_theta_max 0.978
_diffrn_measurement_device_type 'Bruker D8 Venture'
_diffrn_radiation_type MoK\a
_diffrn_radiation_wavelength 0.71073
_diffrn_reflns_av_R_equivalents 0.0958
_diffrn_reflns_av_unetI/netI 0.1119
_diffrn_reflns_Laue_measured_fraction_full 0.995
_diffrn_reflns_Laue_measured_fraction_max 0.978
_diffrn_reflns_limit_h_max 12
_diffrn_reflns_limit_h_min -11
_diffrn_reflns_limit_k_max 14
_diffrn_reflns_limit_k_min -14
_diffrn_reflns_limit_l_max 15
_diffrn_reflns_limit_l_min -15
_diffrn_reflns_number 17032
_diffrn_reflns_point_group_measured_fraction_full 0.995
_diffrn_reflns_point_group_measured_fraction_max 0.978
_diffrn_reflns_theta_full 25.242
_diffrn_reflns_theta_max 27.930
_diffrn_reflns_theta_min 1.809
_diffrn_source 'fine-focus sealed tube'
_exptl_absorpt_coefficient_mu 0.823
_exptl_crystal_colour 'Light Pink'
_exptl_crystal_density_diffrn 1.615
_exptl_crystal_description BLOCK
_exptl_crystal_F_000 576
_exptl_crystal_size_max 0.320
_exptl_crystal_size_mid 0.250
_exptl_crystal_size_min 0.200
_refine_diff_density_max 0.550
_refine_diff_density_min -0.568
_refine_diff_density_rms 0.123
_refine_ls_extinction_method none
_refine_ls_goodness_of_fit_ref 0.875
_refine_ls_hydrogen_treatment constr
_refine_ls_matrix_type full
_refine_ls_number_parameters 256
_refine_ls_number_reflns 5357
_refine_ls_number_restraints 0
_refine_ls_restrained_S_all 0.875
_refine_ls_R_factor_all 0.1361
_refine_ls_R_factor_gt 0.0634
_refine_ls_shift/su_max 0.000
_refine_ls_shift/su_mean 0.000
_refine_ls_structure_factor_coef Fsqd
_refine_ls_weighting_details 'w=1/[\s^2^(Fo^2^)+(0.1595P)^2^] where P=(Fo^2^+2Fc^2^)/3'
_refine_ls_weighting_scheme calc
_refine_ls_wR_factor_gt 0.1710
_refine_ls_wR_factor_ref 0.2415
_reflns_Friedel_coverage 0.000
_reflns_number_gt 2960
_reflns_number_total 5357
_reflns_threshold_expression 'I > 2\s(I)'
_cod_data_source_file d3dt02283h2.cif
_cod_data_source_block shelx
_cod_original_formula_sum 'C15 H24 Co N9 O10.50'
_cod_database_code 7714458
_shelx_shelxl_version_number 2018/3
_shelx_space_group_comment
;
The symmetry employed for this shelxl refinement is uniquely defined
by the following loop, which should always be used as a source of
symmetry information in preference to the above space-group names.
They are only intended as comments.
;
_shelx_estimated_absorpt_t_min 0.779
_shelx_estimated_absorpt_t_max 0.853

loop_
_space_group_symop_operation_xyz
'x, y, z'
'-x, -y, -z'

loop_
_atom_site_label
_atom_site_type_symbol
_atom_site_fract_x
_atom_site_fract_y
_atom_site_fract_z
_atom_site_U_iso_or_equiv
_atom_site_adp_type
_atom_site_occupancy
_atom_site_site_symmetry_order
_atom_site_calc_flag
_atom_site_refinement_flags_posn
_atom_site_refinement_flags_adp
_atom_site_refinement_flags_occupancy
_atom_site_disorder_assembly
_atom_site_disorder_group
Co1 Co 0.724180 0.792010 0.138730 0.038 Uani 1 1 d . . . . .
O1 O 0.702450 0.864970 -0.018890 0.045 Uani 1 1 d . . . . .
O2 O 0.893290 0.888670 0.087740 0.050 Uani 1 1 d . . . . .
O4 O 0.538830 0.892960 0.272730 0.046 Uani 1 1 d . . . . .
N1 N 0.809400 0.593990 0.154370 0.044 Uani 1 1 d . . . . .
N4 N 0.802310 0.765740 0.294130 0.042 Uani 1 1 d . . . . .
N2 N 0.550860 0.698420 0.113080 0.042 Uani 1 1 d . . . . .
N5 N 1.039890 0.971910 0.141970 0.058 Uani 1 1 d . . . . .
H5A H 1.082938 0.995896 0.070354 0.069 Uiso 1 1 calc R U . . .
H5B H 1.065751 0.986837 0.198076 0.069 Uiso 1 1 calc R U . . .
N3 N 0.5940(5) 0.8803(4) -0.1533(4) 0.0540(11) Uani 1 1 d . . . . .
H3A H 0.661308 0.913641 -0.204215 0.065 Uiso 1 1 calc R U . . .
H3B H 0.523273 0.868401 -0.172142 0.065 Uiso 1 1 calc R U . . .
O3 O 0.2890(5) 0.6156(5) 0.1385(4) 0.0740(12) Uani 1 1 d . . . . .
N9 N 0.0752(6) 1.0911(6) 0.3847(4) 0.0617(13) Uani 1 1 d . . . . .
N7 N 0.4024(5) 0.8961(5) 0.4662(4) 0.0613(13) Uani 1 1 d . . . . .
H7A H 0.321750 0.946833 0.455468 0.074 Uiso 1 1 calc R U . . .
H7B H 0.399562 0.870187 0.536694 0.074 Uiso 1 1 calc R U . . .
C8 C 0.9347(6) 0.9125(5) 0.1657(4) 0.0441(11) Uani 1 1 d . . . . .
O9 O 0.1671(6) 1.0034(5) 0.3136(5) 0.0888(14) Uani 1 1 d . . . . .
C14 C 0.5281(6) 0.8587(5) 0.3762(4) 0.0436(11) Uani 1 1 d . . . . .
C13 C 0.6646(6) 0.7657(5) 0.3985(4) 0.0459(12) Uani 1 1 d . . . . .
H13A H 0.673893 0.791794 0.468284 0.055 Uiso 1 1 calc R U . . .
H13B H 0.652355 0.679283 0.412638 0.056 Uiso 1 1 calc R U . . .
C9 C 0.5992(6) 0.8481(4) -0.0482(4) 0.0430(11) Uani 1 1 d . . . . .
O7 O 0.5845(7) 0.1760(5) 0.2971(5) 0.1017(18) Uani 1 1 d . . . . .
N6 N 0.2377(6) 0.5792(7) 0.3282(5) 0.094(2) Uani 1 1 d . . . . .
H6A H 0.162141 0.551648 0.334837 0.113 Uiso 1 1 calc R U . . .
H6B H 0.260335 0.581407 0.389634 0.113 Uiso 1 1 calc R U . . .
O5 O 0.5459(7) 0.3631(6) 0.3619(5) 0.1004(17) Uani 1 1 d . . . . .
N8 N 0.5509(7) 0.2927(6) 0.2855(5) 0.0721(15) Uani 1 1 d . . . . .
C1 C 0.7738(6) 0.5149(4) 0.0993(5) 0.0473(12) Uani 1 1 d . . . . .
C5 C 0.9031(6) 0.5463(5) 0.2138(5) 0.0497(12) Uani 1 1 d . . . . .
C7 C 0.8583(6) 0.8773(5) 0.2922(4) 0.0489(12) Uani 1 1 d . . . . .
H7C H 0.930285 0.855092 0.333299 0.059 Uiso 1 1 calc R U . . .
H7D H 0.773587 0.950326 0.332102 0.059 Uiso 1 1 calc R U . . .
C11 C 0.4410(6) 0.6714(5) 0.2286(5) 0.0505(12) Uani 1 1 d . . . . .
H11A H 0.390995 0.751065 0.273582 0.061 Uiso 1 1 calc R U . . .
H11B H 0.497889 0.610066 0.272258 0.061 Uiso 1 1 calc R U . . .
C10 C 0.4808(6) 0.7917(5) 0.0382(4) 0.0473(12) Uani 1 1 d . . . . .
H10A H 0.396398 0.859493 0.086700 0.057 Uiso 1 1 calc R U . . .
H10B H 0.441840 0.748786 -0.003638 0.057 Uiso 1 1 calc R U . . .
O6 O 0.5182(8) 0.3432(6) 0.1986(5) 0.110(2) Uani 1 1 d . . . . .
C15 C 0.6538(6) 0.5789(5) 0.0461(5) 0.0490(12) Uani 1 1 d . . . . .
H15A H 0.701652 0.600395 -0.036675 0.059 Uiso 1 1 calc R U . . .
H15B H 0.595479 0.520251 0.049783 0.059 Uiso 1 1 calc R U . . .
C6 C 0.9262(6) 0.6435(5) 0.2772(5) 0.0543(13) Uani 1 1 d . . . . .
H6C H 0.929546 0.608505 0.353986 0.065 Uiso 1 1 calc R U . . .
H6D H 1.023261 0.660161 0.231508 0.065 Uiso 1 1 calc R U . . .
O10 O -0.0578(7) 1.1212(6) 0.3914(6) 0.1136(19) Uani 1 1 d . . . . .
C12 C 0.3190(7) 0.6181(7) 0.2237(6) 0.0653(16) Uani 1 1 d . . . . .
C4 C 0.9734(7) 0.4148(6) 0.2142(6) 0.0649(16) Uani 1 1 d . . . . .
H4 H 1.037873 0.381142 0.257048 0.078 Uiso 1 1 calc R U . . .
O8 O 0.1199(9) 1.1417(8) 0.4395(6) 0.141(3) Uani 1 1 d . . . . .
C2 C 0.8451(7) 0.3840(5) 0.0937(5) 0.0644(16) Uani 1 1 d . . . . .
H2 H 0.824677 0.330050 0.052055 0.077 Uiso 1 1 calc R U . . .
C3 C 0.9474(8) 0.3347(6) 0.1513(6) 0.0705(18) Uani 1 1 d . . . . .
H3 H 0.998920 0.246635 0.147339 0.085 Uiso 1 1 calc R U . . .
O11 O 0.2572(9) 0.6331(9) 0.5219(6) 0.066(2) Uani 0.5 1 d G . P . .
H11C H 0.288565 0.677471 0.459939 0.056 Uiso 0.5 1 d G U P . .
H11D H 0.338076 0.586994 0.533333 0.056 Uiso 0.5 1 d G U P . .

loop_
_atom_site_aniso_label
_atom_site_aniso_U_11
_atom_site_aniso_U_22
_atom_site_aniso_U_33
_atom_site_aniso_U_23
_atom_site_aniso_U_13
_atom_site_aniso_U_12
Co1 0.041 0.042 0.034 0.003 -0.013 -0.014
O1 0.048 0.055 0.038 0.007 -0.016 -0.025
O2 0.064 0.063 0.037 0.004 -0.020 -0.035
O4 0.049 0.047 0.039 0.001 -0.017 -0.007
N1 0.038 0.043 0.041 0.004 -0.010 -0.008
N4 0.042 0.049 0.036 0.005 -0.012 -0.017
N2 0.040 0.045 0.038 0.001 -0.012 -0.012
N5 0.069 0.072 0.048 0.006 -0.023 -0.039
N3 0.056(3) 0.072(3) 0.045(2) 0.011(2) -0.029(2) -0.025(2)
O3 0.066(3) 0.110(3) 0.062(3) -0.008(2) -0.024(2) -0.043(3)
N9 0.052(3) 0.094(4) 0.043(3) 0.010(3) -0.019(2) -0.026(3)
N7 0.052(3) 0.078(3) 0.039(2) -0.005(2) -0.009(2) -0.006(2)
C8 0.049(3) 0.051(3) 0.039(3) 0.003(2) -0.019(2) -0.022(2)
O9 0.070(3) 0.114(4) 0.079(3) 0.002(3) -0.021(3) -0.029(3)
C14 0.047(3) 0.048(3) 0.033(2) -0.002(2) -0.011(2) -0.013(2)
C13 0.047(3) 0.054(3) 0.038(3) 0.006(2) -0.015(2) -0.019(2)
C9 0.049(3) 0.041(2) 0.037(2) 0.000(2) -0.015(2) -0.012(2)
O7 0.134(5) 0.072(3) 0.097(4) 0.014(3) -0.049(4) -0.022(3)
N6 0.072(4) 0.185(6) 0.057(3) 0.041(4) -0.026(3) -0.092(4)
O5 0.134(5) 0.118(4) 0.072(3) 0.005(3) -0.048(3) -0.055(4)
N8 0.076(4) 0.097(4) 0.055(3) 0.020(3) -0.027(3) -0.047(3)
C1 0.045(3) 0.037(2) 0.047(3) -0.003(2) -0.002(2) -0.013(2)
C5 0.038(3) 0.051(3) 0.046(3) 0.010(2) -0.008(2) -0.007(2)
C7 0.053(3) 0.065(3) 0.037(3) 0.001(2) -0.017(2) -0.028(3)
C11 0.045(3) 0.063(3) 0.046(3) 0.006(2) -0.017(2) -0.020(3)
C10 0.045(3) 0.057(3) 0.045(3) 0.005(2) -0.022(2) -0.018(2)
O6 0.171(6) 0.125(4) 0.082(4) 0.039(3) -0.074(4) -0.086(4)
C15 0.052(3) 0.046(3) 0.046(3) -0.005(2) -0.010(2) -0.020(2)
C6 0.042(3) 0.066(3) 0.052(3) 0.009(3) -0.019(2) -0.011(3)
O10 0.082(4) 0.132(5) 0.123(5) 0.002(4) -0.039(4) -0.023(4)
C12 0.053(3) 0.091(4) 0.059(4) 0.016(3) -0.022(3) -0.035(3)
C4 0.052(3) 0.064(4) 0.062(4) 0.009(3) -0.018(3) -0.002(3)
O8 0.159(6) 0.206(8) 0.097(5) -0.028(5) -0.055(5) -0.083(6)
C2 0.068(4) 0.049(3) 0.062(4) -0.005(3) -0.011(3) -0.010(3)
C3 0.066(4) 0.045(3) 0.077(4) -0.001(3) -0.013(3) 0.000(3)
O11 0.063(5) 0.101(7) 0.031(4) -0.013(4) -0.009(4) -0.026(5)

loop_
_atom_type_symbol
_atom_type_description
_atom_type_scat_dispersion_real
_atom_type_scat_dispersion_imag
_atom_type_scat_source
C C 0.0033 0.0016 'International Tables Vol C Tables 4.2.6.8 and 6.1.1.4'
H H 0.0000 0.0000 'International Tables Vol C Tables 4.2.6.8 and 6.1.1.4'
Co Co 0.3494 0.9721 'International Tables Vol C Tables 4.2.6.8 and 6.1.1.4'
N N 0.0061 0.0033 'International Tables Vol C Tables 4.2.6.8 and 6.1.1.4'
O O 0.0106 0.0060 'International Tables Vol C Tables 4.2.6.8 and 6.1.1.4'

loop_
_geom_angle_atom_site_label_1
_geom_angle_atom_site_label_2
_geom_angle_atom_site_label_3
_geom_angle
_geom_angle_site_symmetry_1
_geom_angle_site_symmetry_3
_geom_angle_publ_flag
O4 Co1 O1 108.2 . . ?
O4 Co1 N1 120.0 . . ?
O1 Co1 N1 118.1 . . ?
O4 Co1 O2 108.5 . . ?
O1 Co1 O2 82.8 . . ?
N1 Co1 O2 113.1 . . ?
O4 Co1 N4 75.4 . . ?
O1 Co1 N4 157.7 . . ?
N1 Co1 N4 75.5 . . ?
O2 Co1 N4 75.4 . . ?
O4 Co1 N2 85.0 . . ?
O1 Co1 N2 74.8 . . ?
N1 Co1 N2 73.2 . . ?
O2 Co1 N2 156.6 . . ?
N4 Co1 N2 127.4 . . ?
C9 O1 Co1 119.8(2) . . ?
C8 O2 Co1 118.2(2) . . ?
C14 O4 Co1 117.8(2) . . ?
C5 N1 C1 120.8(3) . . ?
C5 N1 Co1 119.8(2) . . ?
C1 N1 Co1 119.3(2) . . ?
C13 N4 C6 114.1(3) . . ?
C13 N4 C7 112.4(3) . . ?
C6 N4 C7 111.0(3) . . ?
C13 N4 Co1 104.5(2) . . ?
C6 N4 Co1 107.7(2) . . ?
C7 N4 Co1 106.6(2) . . ?
C10 N2 C11 114.3(3) . . ?
C10 N2 C15 110.7(3) . . ?
C11 N2 C15 112.7(3) . . ?
C10 N2 Co1 104.3(2) . . ?
C11 N2 Co1 111.3(2) . . ?
C15 N2 Co1 102.6(2) . . ?
C8 N5 H5A 120.0 . . ?
C8 N5 H5B 120.0 . . ?
H5A N5 H5B 120.0 . . ?
C9 N3 H3A 120.0 . . ?
C9 N3 H3B 120.0 . . ?
H3A N3 H3B 120.0 . . ?
O8 N9 O10 123.9(7) . . ?
O8 N9 O9 119.7(6) . . ?
O10 N9 O9 116.4(6) . . ?
C14 N7 H7A 120.0 . . ?
C14 N7 H7B 120.0 . . ?
H7A N7 H7B 120.0 . . ?
O2 C8 N5 122.5(4) . . ?
O2 C8 C7 119.3(4) . . ?
N5 C8 C7 118.2(4) . . ?
O4 C14 N7 122.8(5) . . ?
O4 C14 C13 119.0(4) . . ?
N7 C14 C13 118.2(4) . . ?
N4 C13 C14 108.9(4) . . ?
N4 C13 H13A 109.9 . . ?
C14 C13 H13A 109.9 . . ?
N4 C13 H13B 109.9 . . ?
C14 C13 H13B 109.9 . . ?
H13A C13 H13B 108.3 . . ?
O1 C9 N3 120.9(4) . . ?
O1 C9 C10 120.3(4) . . ?
N3 C9 C10 118.8(5) . . ?
C12 N6 H6A 120.0 . . ?
C12 N6 H6B 120.0 . . ?
H6A N6 H6B 120.0 . . ?
O7 N8 O6 119.6(6) . . ?
O7 N8 O5 120.9(6) . . ?
O6 N8 O5 119.5(6) . . ?
N1 C1 C2 120.7(5) . . ?
N1 C1 C15 116.0(4) . . ?
C2 C1 C15 123.3(5) . . ?
N1 C5 C4 120.3(5) . . ?
N1 C5 C6 115.7(4) . . ?
C4 C5 C6 124.0(5) . . ?
N4 C7 C8 108.7(4) . . ?
N4 C7 H7C 110.0 . . ?
C8 C7 H7C 110.0 . . ?
N4 C7 H7D 110.0 . . ?
C8 C7 H7D 110.0 . . ?
H7C C7 H7D 108.3 . . ?
N2 C11 C12 116.2(4) . . ?
N2 C11 H11A 108.2 . . ?
C12 C11 H11A 108.2 . . ?
N2 C11 H11B 108.2 . . ?
C12 C11 H11B 108.2 . . ?
H11A C11 H11B 107.4 . . ?
N2 C10 C9 108.2(4) . . ?
N2 C10 H10A 110.1 . . ?
C9 C10 H10A 110.1 . . ?
N2 C10 H10B 110.1 . . ?
C9 C10 H10B 110.1 . . ?
H10A C10 H10B 108.4 . . ?
N2 C15 C1 109.1(4) . . ?
N2 C15 H15A 109.9 . . ?
C1 C15 H15A 109.9 . . ?
N2 C15 H15B 109.9 . . ?
C1 C15 H15B 109.9 . . ?
H15A C15 H15B 108.3 . . ?
N4 C6 C5 111.1(4) . . ?
N4 C6 H6C 109.4 . . ?
C5 C6 H6C 109.4 . . ?
N4 C6 H6D 109.4 . . ?
C5 C6 H6D 109.4 . . ?
H6C C6 H6D 108.0 . . ?
O3 C12 N6 120.7(6) . . ?
O3 C12 C11 125.8(6) . . ?
N6 C12 C11 113.4(5) . . ?
C3 C4 C5 119.5(6) . . ?
C3 C4 H4 120.3 . . ?
C5 C4 H4 120.3 . . ?
C1 C2 C3 118.4(6) . . ?
C1 C2 H2 120.8 . . ?
C3 C2 H2 120.8 . . ?
C4 C3 C2 120.0(5) . . ?
C4 C3 H3 120.0 . . ?
C2 C3 H3 120.0 . . ?
H11C O11 H11D 104.5 . . ?

loop_
_geom_bond_atom_site_label_1
_geom_bond_atom_site_label_2
_geom_bond_distance
_geom_bond_site_symmetry_2
_geom_bond_publ_flag
Co1 O4 2.0382 . ?
Co1 O1 2.0395 . ?
Co1 N1 2.0639 . ?
Co1 O2 2.1034 . ?
Co1 N4 2.2486 . ?
Co1 N2 2.3703 . ?
O1 C9 1.266(5) . ?
O2 C8 1.243(5) . ?
O4 C14 1.239(5) . ?
N1 C5 1.323(5) . ?
N1 C1 1.348(5) . ?
N4 C13 1.470(5) . ?
N4 C6 1.472(5) . ?
N4 C7 1.475(5) . ?
N2 C10 1.461(5) . ?
N2 C11 1.478(5) . ?
N2 C15 1.483(5) . ?
N5 C8 1.313(5) . ?
N5 H5A 0.8600 . ?
N5 H5B 0.8600 . ?
N3 C9 1.296(6) . ?
N3 H3A 0.8600 . ?
N3 H3B 0.8600 . ?
O3 C12 1.183(7) . ?
N9 O8 1.184(8) . ?
N9 O10 1.222(7) . ?
N9 O9 1.247(7) . ?
N7 C14 1.294(6) . ?
N7 H7A 0.8600 . ?
N7 H7B 0.8600 . ?
C8 C7 1.496(7) . ?
C14 C13 1.504(7) . ?
C13 H13A 0.9700 . ?
C13 H13B 0.9700 . ?
C9 C10 1.485(7) . ?
O7 N8 1.211(7) . ?
N6 C12 1.321(7) . ?
N6 H6A 0.8600 . ?
N6 H6B 0.8600 . ?
O5 N8 1.252(7) . ?
N8 O6 1.232(7) . ?
C1 C2 1.373(7) . ?
C1 C15 1.500(7) . ?
C5 C4 1.379(7) . ?
C5 C6 1.500(8) . ?
C7 H7C 0.9700 . ?
C7 H7D 0.9700 . ?
C11 C12 1.511(8) . ?
C11 H11A 0.9700 . ?
C11 H11B 0.9700 . ?
C10 H10A 0.9700 . ?
C10 H10B 0.9700 . ?
C15 H15A 0.9700 . ?
C15 H15B 0.9700 . ?
C6 H6C 0.9700 . ?
C6 H6D 0.9700 . ?
C4 C3 1.364(9) . ?
C4 H4 0.9300 . ?
C2 C3 1.376(9) . ?
C2 H2 0.9300 . ?
C3 H3 0.9300 . ?
O11 H11C 0.8500 . ?
O11 H11D 0.8500 . ?

loop_
_geom_torsion_atom_site_label_1
_geom_torsion_atom_site_label_2
_geom_torsion_atom_site_label_3
_geom_torsion_atom_site_label_4
_geom_torsion
_geom_torsion_site_symmetry_1
_geom_torsion_site_symmetry_2
_geom_torsion_site_symmetry_3
_geom_torsion_site_symmetry_4
_geom_torsion_publ_flag
Co1 O2 C8 N5 179.7(3) . . . . ?
Co1 O2 C8 C7 -2.8(5) . . . . ?
Co1 O4 C14 N7 -164.8(4) . . . . ?
Co1 O4 C14 C13 12.8(5) . . . . ?
C6 N4 C13 C14 -152.5(4) . . . . ?
C7 N4 C13 C14 80.0(4) . . . . ?
Co1 N4 C13 C14 -35.3(4) . . . . ?
O4 C14 C13 N4 18.5(6) . . . . ?
N7 C14 C13 N4 -163.8(4) . . . . ?
Co1 O1 C9 N3 -172.0(3) . . . . ?
Co1 O1 C9 C10 8.4(5) . . . . ?
C5 N1 C1 C2 -6.3(6) . . . . ?
Co1 N1 C1 C2 170.8(4) . . . . ?
C5 N1 C1 C15 173.6(4) . . . . ?
Co1 N1 C1 C15 -9.3(5) . . . . ?
C1 N1 C5 C4 4.0(6) . . . . ?
Co1 N1 C5 C4 -173.1(4) . . . . ?
C1 N1 C5 C6 -176.4(4) . . . . ?
Co1 N1 C5 C6 6.5(5) . . . . ?
C13 N4 C7 C8 -149.7(4) . . . . ?
C6 N4 C7 C8 81.2(5) . . . . ?
Co1 N4 C7 C8 -35.8(4) . . . . ?
O2 C8 C7 N4 27.9(6) . . . . ?
N5 C8 C7 N4 -154.4(3) . . . . ?
C10 N2 C11 C12 59.0(6) . . . . ?
C15 N2 C11 C12 -68.5(5) . . . . ?
Co1 N2 C11 C12 176.8(4) . . . . ?
C11 N2 C10 C9 158.0(4) . . . . ?
C15 N2 C10 C9 -73.5(4) . . . . ?
Co1 N2 C10 C9 36.2(4) . . . . ?
O1 C9 C10 N2 -33.5(6) . . . . ?
N3 C9 C10 N2 146.9(4) . . . . ?
C10 N2 C15 C1 154.1(4) . . . . ?
C11 N2 C15 C1 -76.6(4) . . . . ?
Co1 N2 C15 C1 43.3(4) . . . . ?
N1 C1 C15 N2 -27.3(5) . . . . ?
C2 C1 C15 N2 152.6(5) . . . . ?
C13 N4 C6 C5 83.2(4) . . . . ?
C7 N4 C6 C5 -148.5(4) . . . . ?
Co1 N4 C6 C5 -32.2(4) . . . . ?
N1 C5 C6 N4 19.2(6) . . . . ?
C4 C5 C6 N4 -161.2(5) . . . . ?
N2 C11 C12 O3 -12.7(10) . . . . ?
N2 C11 C12 N6 171.2(5) . . . . ?
N1 C5 C4 C3 1.1(8) . . . . ?
C6 C5 C4 C3 -178.5(6) . . . . ?
N1 C1 C2 C3 3.5(8) . . . . ?
C15 C1 C2 C3 -176.4(6) . . . . ?
C5 C4 C3 C2 -3.8(10) . . . . ?
C1 C2 C3 C4 1.5(10) . . . . ?
